data_7029874
loop_
_publ_author_name
'Mukherjee, Chandan'
'Hoeke, Veronika'
'Stammler, Anja'
'B\"ogge, Hartmut'
'Schnack, J\"urgen'
'Glaser, Thorsten'

_publ_section_title
;
 Switching from antiferromagnetic to ferromagnetic coupling in
 heptanuclear [M(t)6M(c)](n+) complexes by going from an achiral to a
 chiral triplesalen ligand.
;
_journal_issue 25
_journal_name_full 'Dalton transactions (Cambridge, England : 2003)'
_journal_page_first 9690
_journal_page_last 9703
_journal_paper_doi 10.1039/c4dt00670d
_journal_volume 43
_journal_year 2014
_chemical_absolute_configuration ad
_chemical_formula_moiety 'C156 H204 N18 O12 Mn6 Fe 5(C4 H8 O2) , 2(Cl O4) , 4(C4 H8 O2)'
_chemical_formula_sum 'C192 H276 Cl2 Fe Mn6 N18 O38'
_chemical_formula_weight 3900.70
_chemical_name_systematic
; 
 ? 
;
_space_group_IT_number 20
_symmetry_cell_setting orthorhombic
_symmetry_space_group_name_Hall 'C 2c 2'
_symmetry_space_group_name_H-M 'C 2 2 21'
_atom_sites_solution_hydrogens geom
_atom_sites_solution_primary direct
_atom_sites_solution_secondary difmap
_audit_creation_method SHELXL-97
_cell_angle_alpha 90.00
_cell_angle_beta 90.00
_cell_angle_gamma 90.00
_cell_formula_units_Z 4
_cell_length_a 23.1459(10)
_cell_length_b 28.1670(12)
_cell_length_c 31.7049(13)
_cell_measurement_reflns_used 9760
_cell_measurement_temperature 100(2)
_cell_measurement_theta_max 24.99
_cell_measurement_theta_min 2.36
_cell_volume 20670.0(15)
_computing_cell_refinement 'APEX2 v2009.11-0 (Bruker AXS)'
_computing_data_collection 'APEX2 v2009.11-0 (Bruker AXS)'
_computing_data_reduction 'SAINT (Bruker AXS, 2009)'
_computing_molecular_graphics 'DIAMOND 2.1 (Crystal Impact, 2001)'
_computing_publication_material 'SHELXL-97 (Sheldrick, 1997)'
_computing_structure_refinement 'SHELXL-97 (Sheldrick, 1997)'
_computing_structure_solution 'SHELXS-97 (Sheldrick, 1990)'
_diffrn_ambient_temperature 100(2)
_diffrn_measured_fraction_theta_full 0.990
_diffrn_measured_fraction_theta_max 0.990
_diffrn_measurement_device 'Bruker Kappa APEX II'
_diffrn_measurement_device_type 'four circle diffractometer'
_diffrn_measurement_method CCD
_diffrn_radiation_monochromator 'graphit monochromator'
_diffrn_radiation_source 'fine focus sealed tube'
_diffrn_radiation_type MoK\a
_diffrn_radiation_wavelength 0.71073
_diffrn_reflns_av_R_equivalents 0.0394
_diffrn_reflns_av_unetI/netI 0.0474
_diffrn_reflns_limit_h_max 27
_diffrn_reflns_limit_h_min -26
_diffrn_reflns_limit_k_max 33
_diffrn_reflns_limit_k_min -33
_diffrn_reflns_limit_l_max 36
_diffrn_reflns_limit_l_min -37
_diffrn_reflns_number 62676
_diffrn_reflns_theta_full 25.00
_diffrn_reflns_theta_max 25.00
_diffrn_reflns_theta_min 2.37
_diffrn_standards_decay_% 0
_diffrn_standards_interval_count 0
_diffrn_standards_interval_time 0
_diffrn_standards_number 0
_exptl_absorpt_coefficient_mu 0.518
_exptl_absorpt_correction_T_max 0.9088
_exptl_absorpt_correction_T_min 0.8609
_exptl_absorpt_correction_type multi-scan
_exptl_absorpt_process_details 'SADABS 2008/1 (Bruker AXS, 2008)'
_exptl_crystal_colour brown
_exptl_crystal_density_diffrn 1.253
_exptl_crystal_density_method 'not measured'
_exptl_crystal_description plates
_exptl_crystal_F_000 8272
_exptl_crystal_size_max 0.30
_exptl_crystal_size_mid 0.24
_exptl_crystal_size_min 0.19
_platon_squeeze_details
;

The not coordinating four dioxane molecules could be partially located but 
were strongly disordered so that they could not be properly refined. 
Thus they were removed from the coordinate set and their scattering 
contribution determined and removed from the data set using the SQUEEZE
routine. The results from the original refinement of these positions 
and from SQUEEZE are in good agreement: The unit cell contains four 
solvent Dioxane molecules per formula unit, which are 
disordered in a volume, which would allow approximately the double 
amount of solvent molecules to be placed there. 

;
_refine_diff_density_max 0.754
_refine_diff_density_min -0.399
_refine_diff_density_rms 0.072
_refine_ls_abs_structure_details 'Flack H D (1983), Acta Cryst. A39, 876-881'
_refine_ls_abs_structure_Flack -0.011(12)
_refine_ls_extinction_method none
_refine_ls_goodness_of_fit_ref 1.039
_refine_ls_hydrogen_treatment constr
_refine_ls_matrix_type full
_refine_ls_number_parameters 1053
_refine_ls_number_reflns 17687
_refine_ls_number_restraints 113
_refine_ls_restrained_S_all 1.050
_refine_ls_R_factor_all 0.0618
_refine_ls_R_factor_gt 0.0488
_refine_ls_shift/su_max 0.117
_refine_ls_shift/su_mean 0.003
_refine_ls_structure_factor_coef Fsqd
_refine_ls_weighting_details 'calc w=1/[\s^2^(Fo^2^)+(0.0922P)^2^+0.0000P] where P=(Fo^2^+2Fc^2^)/3'
_refine_ls_weighting_scheme calc
_refine_ls_wR_factor_gt 0.1259
_refine_ls_wR_factor_ref 0.1340
_reflns_number_gt 14792
_reflns_number_total 17687
_reflns_threshold_expression >2sigma(I)
_cod_data_source_file c4dt00670d2.cif
_cod_data_source_block g1861
_cod_depositor_comments 'Adding full bibliography for 7029873--7029874.cif.'
_cod_original_sg_symbol_H-M C222(1)
_cod_database_code 7029874

loop_
_symmetry_equiv_pos_as_xyz
'x, y, z'
'x, -y, -z'
'-x, y, -z+1/2'
'-x, -y, z+1/2'
'x+1/2, y+1/2, z'
'x+1/2, -y+1/2, -z'
'-x+1/2, y+1/2, -z+1/2'
'-x+1/2, -y+1/2, z+1/2'

loop_
_atom_site_label
_atom_site_type_symbol
_atom_site_fract_x
_atom_site_fract_y
_atom_site_fract_z
_atom_site_U_iso_or_equiv
_atom_site_adp_type
_atom_site_occupancy
_atom_site_symmetry_multiplicity
_atom_site_calc_flag
_atom_site_refinement_flags
Mn1 Mn 0.01424(2) -0.05171(2) 0.126089(17) 0.02877(14) Uani 1 1 d .
Mn2 Mn 0.28281(2) 0.01910(2) 0.103067(17) 0.02719(14) Uani 1 1 d .
Mn3 Mn 0.07099(2) 0.16115(2) 0.048400(17) 0.02843(14) Uani 1 1 d .
Fe1 Fe 0.12198(3) 0.0000 0.0000 0.02259(16) Uani 1 2 d S
O11 O 0.02346(10) 0.00955(10) 0.14822(8) 0.0323(6) Uani 1 1 d .
O12 O -0.06561(11) -0.05064(10) 0.13740(7) 0.0332(6) Uani 1 1 d .
O21 O 0.22696(10) 0.02297(10) 0.14584(7) 0.0298(6) Uani 1 1 d .
O22 O 0.32324(10) -0.03249(9) 0.12795(8) 0.0305(6) Uani 1 1 d .
O31 O 0.11106(11) 0.15119(9) 0.09918(8) 0.0303(6) Uani 1 1 d .
O32 O 0.11325(11) 0.21684(9) 0.03774(8) 0.0320(6) Uani 1 1 d .
N11 N 0.09955(12) -0.06591(12) 0.13397(9) 0.0279(7) Uani 1 1 d .
N12 N 0.01082(13) -0.12136(12) 0.12142(9) 0.0311(7) Uani 1 1 d .
N21 N 0.25864(12) 0.08364(11) 0.08096(9) 0.0266(7) Uani 1 1 d .
N22 N 0.34907(12) 0.03060(12) 0.06543(9) 0.0286(7) Uani 1 1 d .
N31 N 0.00820(13) 0.11595(11) 0.06769(9) 0.0282(7) Uani 1 1 d .
N32 N 0.01225(13) 0.18031(12) 0.00727(9) 0.0307(7) Uani 1 1 d .
N41 N 0.02750(12) -0.02874(11) 0.06329(9) 0.0277(7) Uani 1 1 d .
N42 N 0.22391(12) -0.01574(11) 0.06054(9) 0.0269(7) Uani 1 1 d .
N43 N 0.11583(13) 0.10709(12) 0.01553(9) 0.0301(7) Uani 1 1 d .
C1 C 0.07071(15) 0.03494(15) 0.13974(10) 0.0300(9) Uani 1 1 d .
C2 C 0.12578(16) 0.01466(15) 0.14761(10) 0.0307(9) Uani 1 1 d .
C3 C 0.17538(16) 0.04165(14) 0.13868(10) 0.0289(9) Uani 1 1 d .
C4 C 0.17136(16) 0.08751(14) 0.12124(11) 0.0290(8) Uani 1 1 d .
C5 C 0.11595(16) 0.10730(14) 0.11387(11) 0.0291(8) Uani 1 1 d .
C6 C 0.06560(15) 0.08074(14) 0.12212(11) 0.0286(8) Uani 1 1 d .
C11 C 0.13295(14) -0.03611(14) 0.15401(10) 0.0275(8) Uani 1 1 d .
C12 C 0.17931(17) -0.05345(16) 0.18332(12) 0.0353(9) Uani 1 1 d .
H12A H 0.1672 -0.0835 0.1961 0.053 Uiso 1 1 calc R
H12B H 0.1858 -0.0298 0.2055 0.053 Uiso 1 1 calc R
H12C H 0.2152 -0.0583 0.1675 0.053 Uiso 1 1 calc R
C13 C 0.11388(16) -0.11683(14) 0.13094(11) 0.0308(8) Uani 1 1 d .
H13A H 0.1149 -0.1311 0.1598 0.037 Uiso 1 1 calc R
C14 C 0.17028(16) -0.12728(15) 0.10819(12) 0.0331(9) Uani 1 1 d .
H14A H 0.1689 -0.1138 0.0794 0.040 Uiso 1 1 calc R
H14B H 0.2027 -0.1121 0.1235 0.040 Uiso 1 1 calc R
C15 C 0.18009(17) -0.18018(15) 0.10577(14) 0.0384(10) Uani 1 1 d .
H15A H 0.1844 -0.1929 0.1347 0.046 Uiso 1 1 calc R
H15B H 0.2166 -0.1863 0.0904 0.046 Uiso 1 1 calc R
C16 C 0.13116(16) -0.20617(16) 0.08373(14) 0.0386(10) Uani 1 1 d .
H16A H 0.1377 -0.2408 0.0854 0.046 Uiso 1 1 calc R
H16B H 0.1301 -0.1970 0.0536 0.046 Uiso 1 1 calc R
C17 C 0.07316(16) -0.19363(15) 0.10474(13) 0.0356(9) Uani 1 1 d .
H17A H 0.0410 -0.2088 0.0891 0.043 Uiso 1 1 calc R
H17B H 0.0726 -0.2057 0.1341 0.043 Uiso 1 1 calc R
C18 C 0.06544(15) -0.14033(15) 0.10477(12) 0.0318(8) Uani 1 1 d .
H18A H 0.0695 -0.1291 0.0750 0.038 Uiso 1 1 calc R
C19 C -0.02934(16) -0.14860(15) 0.13573(11) 0.0322(9) Uani 1 1 d .
H19A H -0.0235 -0.1819 0.1341 0.039 Uiso 1 1 calc R
C21 C 0.22126(15) 0.11003(14) 0.09983(11) 0.0291(8) Uani 1 1 d .
C22 C 0.22715(17) 0.16247(15) 0.10034(13) 0.0373(9) Uani 1 1 d .
H22A H 0.2673 0.1711 0.0943 0.056 Uiso 1 1 calc R
H22B H 0.2163 0.1746 0.1282 0.056 Uiso 1 1 calc R
H22C H 0.2018 0.1763 0.0789 0.056 Uiso 1 1 calc R
C23 C 0.29980(15) 0.10340(14) 0.04963(11) 0.0290(8) Uani 1 1 d .
H23A H 0.3274 0.1258 0.0635 0.035 Uiso 1 1 calc R
C24 C 0.26878(18) 0.12774(14) 0.01210(12) 0.0345(9) Uani 1 1 d .
H24A H 0.2419 0.1050 -0.0014 0.041 Uiso 1 1 calc R
H24B H 0.2459 0.1551 0.0225 0.041 Uiso 1 1 calc R
C25 C 0.31317(17) 0.14486(15) -0.02022(12) 0.0343(9) Uani 1 1 d .
H25A H 0.3381 0.1693 -0.0071 0.041 Uiso 1 1 calc R
H25B H 0.2928 0.1598 -0.0443 0.041 Uiso 1 1 calc R
C26 C 0.35119(17) 0.10384(15) -0.03668(12) 0.0333(9) Uani 1 1 d .
H26A H 0.3272 0.0813 -0.0530 0.040 Uiso 1 1 calc R
H26B H 0.3814 0.1166 -0.0557 0.040 Uiso 1 1 calc R
C27 C 0.37938(15) 0.07822(15) 0.00010(13) 0.0345(9) Uani 1 1 d .
H27A H 0.4061 0.1000 0.0150 0.041 Uiso 1 1 calc R
H27B H 0.4019 0.0507 -0.0103 0.041 Uiso 1 1 calc R
C28 C 0.33216(15) 0.06129(14) 0.03020(12) 0.0294(8) Uani 1 1 d .
H28A H 0.3035 0.0431 0.0129 0.035 Uiso 1 1 calc R
C29 C 0.40163(15) 0.01632(14) 0.07181(12) 0.0318(9) Uani 1 1 d .
H29A H 0.4306 0.0286 0.0536 0.038 Uiso 1 1 calc R
C31 C 0.00902(16) 0.09537(12) 0.10459(12) 0.0279(8) Uani 1 1 d .
C32 C -0.04554(16) 0.08517(17) 0.12845(13) 0.0388(10) Uani 1 1 d .
H32A H -0.0761 0.1067 0.1189 0.058 Uiso 1 1 calc R
H32B H -0.0388 0.0899 0.1587 0.058 Uiso 1 1 calc R
H32C H -0.0574 0.0523 0.1234 0.058 Uiso 1 1 calc R
C33 C -0.04594(16) 0.12060(15) 0.04274(12) 0.0323(9) Uani 1 1 d .
H33A H -0.0731 0.1428 0.0573 0.039 Uiso 1 1 calc R
C34 C -0.07627(17) 0.07329(16) 0.03427(13) 0.0400(10) Uani 1 1 d .
H34A H -0.0887 0.0591 0.0613 0.048 Uiso 1 1 calc R
H34B H -0.0489 0.0511 0.0206 0.048 Uiso 1 1 calc R
C35 C -0.12901(16) 0.08043(17) 0.00571(13) 0.0429(10) Uani 1 1 d .
H35A H -0.1581 0.0999 0.0207 0.051 Uiso 1 1 calc R
H35B H -0.1467 0.0492 -0.0005 0.051 Uiso 1 1 calc R
C36 C -0.11277(16) 0.10492(15) -0.03587(13) 0.0361(9) Uani 1 1 d .
H36A H -0.0876 0.0837 -0.0526 0.043 Uiso 1 1 calc R
H36B H -0.1482 0.1112 -0.0525 0.043 Uiso 1 1 calc R
C37 C -0.08133(17) 0.15159(15) -0.02749(13) 0.0369(9) Uani 1 1 d .
H37A H -0.1074 0.1740 -0.0127 0.044 Uiso 1 1 calc R
H37B H -0.0694 0.1662 -0.0545 0.044 Uiso 1 1 calc R
C38 C -0.02818(15) 0.14146(14) -0.00026(12) 0.0306(8) Uani 1 1 d .
H38A H -0.0059 0.1161 -0.0151 0.037 Uiso 1 1 calc R
C39 C 0.00730(16) 0.22153(15) -0.00940(12) 0.0331(9) Uani 1 1 d .
H39A H -0.0261 0.2271 -0.0262 0.040 Uiso 1 1 calc R
C41 C 0.06348(15) -0.01482(13) 0.04037(10) 0.0262(8) Uani 1 1 d .
C42 C 0.18372(15) -0.01014(13) 0.04003(11) 0.0257(8) Uani 1 1 d .
C43 C 0.12000(14) 0.06656(14) 0.01135(10) 0.0236(8) Uani 1 1 d .
C102 C -0.08269(16) -0.13183(16) 0.15411(11) 0.0338(9) Uani 1 1 d .
C103 C -0.11787(17) -0.16673(16) 0.17287(11) 0.0356(9) Uani 1 1 d .
H10A H -0.1062 -0.1990 0.1717 0.043 Uiso 1 1 calc R
C104 C -0.16887(17) -0.15511(17) 0.19282(12) 0.0403(10) Uani 1 1 d .
C105 C -0.18478(17) -0.10681(18) 0.19120(13) 0.0432(11) Uani 1 1 d .
H10B H -0.2204 -0.0983 0.2040 0.052 Uiso 1 1 calc R
C106 C -0.15348(16) -0.07131(16) 0.17292(12) 0.0371(10) Uani 1 1 d .
C107 C -0.09873(15) -0.08396(16) 0.15387(11) 0.0330(9) Uani 1 1 d .
C110 C -0.17482(17) -0.01979(18) 0.17071(14) 0.0440(11) Uani 1 1 d .
C111 C -0.13631(18) 0.01400(17) 0.19445(14) 0.0453(11) Uani 1 1 d .
H11A H -0.0968 0.0116 0.1836 0.068 Uiso 1 1 calc R
H11B H -0.1367 0.0059 0.2245 0.068 Uiso 1 1 calc R
H11C H -0.1504 0.0465 0.1907 0.068 Uiso 1 1 calc R
C112 C -0.17965(18) -0.00514(19) 0.12393(15) 0.0511(12) Uani 1 1 d .
H11D H -0.1416 -0.0077 0.1105 0.077 Uiso 1 1 calc R
H11E H -0.1934 0.0277 0.1221 0.077 Uiso 1 1 calc R
H11F H -0.2070 -0.0262 0.1095 0.077 Uiso 1 1 calc R
C113 C -0.23704(19) -0.0153(2) 0.18915(18) 0.0596(14) Uani 1 1 d .
H11G H -0.2367 -0.0243 0.2190 0.089 Uiso 1 1 calc R
H11H H -0.2632 -0.0363 0.1736 0.089 Uiso 1 1 calc R
H11I H -0.2503 0.0176 0.1864 0.089 Uiso 1 1 calc R
C120 C -0.2061(2) -0.19217(19) 0.21583(15) 0.0503(12) Uani 1 1 d .
C121 C -0.2701(2) -0.1863(2) 0.20320(17) 0.0658(16) Uani 1 1 d .
H12D H -0.2742 -0.1911 0.1727 0.099 Uiso 1 1 calc R
H12E H -0.2833 -0.1544 0.2107 0.099 Uiso 1 1 calc R
H12F H -0.2936 -0.2099 0.2182 0.099 Uiso 1 1 calc R
C122 C -0.1875(2) -0.2420(2) 0.20559(18) 0.0673(16) Uani 1 1 d .
H12G H -0.1911 -0.2473 0.1752 0.101 Uiso 1 1 calc R
H12H H -0.2122 -0.2645 0.2207 0.101 Uiso 1 1 calc R
H12I H -0.1473 -0.2465 0.2142 0.101 Uiso 1 1 calc R
C123 C -0.2000(2) -0.18324(18) 0.26316(14) 0.0514(12) Uani 1 1 d .
H12J H -0.1594 -0.1868 0.2714 0.077 Uiso 1 1 calc R
H12K H -0.2236 -0.2062 0.2787 0.077 Uiso 1 1 calc R
H12L H -0.2131 -0.1510 0.2697 0.077 Uiso 1 1 calc R
C201 C 0.37933(16) -0.04080(14) 0.12994(11) 0.0301(8) Uani 1 1 d .
C202 C 0.41991(15) -0.01621(14) 0.10379(13) 0.0330(9) Uani 1 1 d .
C203 C 0.47936(16) -0.02392(15) 0.10805(13) 0.0387(10) Uani 1 1 d .
H20A H 0.5053 -0.0068 0.0905 0.046 Uiso 1 1 calc R
C204 C 0.50142(16) -0.05570(16) 0.13709(13) 0.0388(10) Uani 1 1 d .
C205 C 0.46129(17) -0.08175(15) 0.16020(12) 0.0337(9) Uani 1 1 d .
H20B H 0.4757 -0.1053 0.1789 0.040 Uiso 1 1 calc R
C206 C 0.40192(15) -0.07585(14) 0.15804(11) 0.0282(8) Uani 1 1 d .
C210 C 0.36097(17) -0.10717(17) 0.18421(12) 0.0384(10) Uani 1 1 d .
C211 C 0.32663(19) -0.07535(18) 0.21497(13) 0.0453(11) Uani 1 1 d .
H21A H 0.3054 -0.0512 0.1990 0.068 Uiso 1 1 calc R
H21B H 0.3534 -0.0598 0.2345 0.068 Uiso 1 1 calc R
H21C H 0.2993 -0.0949 0.2309 0.068 Uiso 1 1 calc R
C212 C 0.32133(18) -0.13448(16) 0.15428(13) 0.0387(10) Uani 1 1 d .
H21D H 0.3000 -0.1120 0.1365 0.058 Uiso 1 1 calc R
H21E H 0.2939 -0.1535 0.1707 0.058 Uiso 1 1 calc R
H21F H 0.3446 -0.1555 0.1364 0.058 Uiso 1 1 calc R
C213 C 0.39391(19) -0.14422(18) 0.21104(14) 0.0472(11) Uani 1 1 d .
H21G H 0.4160 -0.1652 0.1924 0.071 Uiso 1 1 calc R
H21H H 0.3662 -0.1630 0.2274 0.071 Uiso 1 1 calc R
H21I H 0.4204 -0.1279 0.2303 0.071 Uiso 1 1 calc R
C220 C 0.56683(17) -0.0620(2) 0.14268(17) 0.0575(14) Uani 1 1 d .
C221 C 0.5822(2) -0.0968(3) 0.1749(2) 0.092(2) Uani 1 1 d .
H22D H 0.6243 -0.1000 0.1762 0.138 Uiso 1 1 calc R
H22E H 0.5651 -0.1276 0.1678 0.138 Uiso 1 1 calc R
H22F H 0.5676 -0.0863 0.2023 0.138 Uiso 1 1 calc R
C222 C 0.5901(4) -0.0834(7) 0.1011(3) 0.235(10) Uani 1 1 d .
H22G H 0.6318 -0.0888 0.1037 0.353 Uiso 1 1 calc R
H22H H 0.5827 -0.0613 0.0779 0.353 Uiso 1 1 calc R
H22I H 0.5706 -0.1137 0.0955 0.353 Uiso 1 1 calc R
C223 C 0.5927(4) -0.0164(4) 0.1462(6) 0.265(12) Uani 1 1 d .
H22J H 0.6345 -0.0200 0.1499 0.397 Uiso 1 1 calc R
H22K H 0.5765 0.0002 0.1707 0.397 Uiso 1 1 calc R
H22L H 0.5849 0.0019 0.1206 0.397 Uiso 1 1 calc R
C301 C 0.09865(16) 0.25575(14) 0.01805(13) 0.0338(9) Uani 1 1 d .
C302 C 0.04722(16) 0.25995(14) -0.00517(13) 0.0336(9) Uani 1 1 d .
C303 C 0.03437(17) 0.30181(16) -0.02820(14) 0.0404(10) Uani 1 1 d .
H30A H -0.0001 0.3032 -0.0445 0.048 Uiso 1 1 calc R
C304 C 0.07084(18) 0.34057(16) -0.02747(15) 0.0426(10) Uani 1 1 d .
C305 C 0.12168(17) 0.33585(16) -0.00289(15) 0.0444(10) Uani 1 1 d .
H30B H 0.1470 0.3624 -0.0017 0.053 Uiso 1 1 calc R
C306 C 0.13731(17) 0.29597(15) 0.01927(14) 0.0396(10) Uani 1 1 d .
C310 C 0.19512(18) 0.29315(16) 0.04245(17) 0.0470(11) Uani 1 1 d .
C311 C 0.18571(19) 0.28053(17) 0.08912(16) 0.0493(12) Uani 1 1 d .
H31A H 0.1637 0.2509 0.0911 0.074 Uiso 1 1 calc R
H31B H 0.1642 0.3061 0.1030 0.074 Uiso 1 1 calc R
H31C H 0.2232 0.2766 0.1030 0.074 Uiso 1 1 calc R
C312 C 0.23211(18) 0.25569(18) 0.02003(17) 0.0529(12) Uani 1 1 d .
H31D H 0.2120 0.2251 0.0204 0.079 Uiso 1 1 calc R
H31E H 0.2693 0.2526 0.0346 0.079 Uiso 1 1 calc R
H31F H 0.2387 0.2654 -0.0092 0.079 Uiso 1 1 calc R
C313 C 0.2289(2) 0.33960(19) 0.0415(2) 0.0706(17) Uani 1 1 d .
H31G H 0.2067 0.3644 0.0558 0.106 Uiso 1 1 calc R
H31H H 0.2358 0.3490 0.0121 0.106 Uiso 1 1 calc R
H31I H 0.2660 0.3353 0.0559 0.106 Uiso 1 1 calc R
C320 C 0.06053(19) 0.38539(18) -0.05271(17) 0.0530(12) Uani 1 1 d .
C321 C 0.1127(2) 0.3942(2) -0.0821(2) 0.0743(18) Uani 1 1 d .
H32D H 0.1479 0.3972 -0.0651 0.111 Uiso 1 1 calc R
H32E H 0.1065 0.4236 -0.0980 0.111 Uiso 1 1 calc R
H32F H 0.1167 0.3675 -0.1017 0.111 Uiso 1 1 calc R
C322 C 0.0521(2) 0.42734(17) -0.0219(2) 0.0633(15) Uani 1 1 d .
H32G H 0.0861 0.4301 -0.0036 0.095 Uiso 1 1 calc R
H32H H 0.0177 0.4217 -0.0046 0.095 Uiso 1 1 calc R
H32I H 0.0472 0.4568 -0.0379 0.095 Uiso 1 1 calc R
C323 C 0.0065(2) 0.38126(19) -0.08090(17) 0.0574(13) Uani 1 1 d .
H32J H -0.0276 0.3758 -0.0632 0.086 Uiso 1 1 calc R
H32K H 0.0112 0.3546 -0.1005 0.086 Uiso 1 1 calc R
H32L H 0.0014 0.4107 -0.0969 0.086 Uiso 1 1 calc R
Cl51 Cl 0.38760(4) 0.22849(5) 0.08935(4) 0.0553(3) Uani 1 1 d .
O51 O 0.44273(12) 0.24646(12) 0.10323(10) 0.0534(8) Uani 1 1 d .
O52 O 0.34481(14) 0.26311(15) 0.09614(11) 0.0680(11) Uani 1 1 d .
O53 O 0.37418(18) 0.18702(16) 0.11330(17) 0.0928(14) Uani 1 1 d .
O54 O 0.39032(15) 0.2171(2) 0.04569(13) 0.0965(17) Uani 1 1 d .
O411 O 0.02790(15) -0.08404(14) 0.21077(9) 0.0598(10) Uani 1 1 d .
C412 C 0.0257(2) -0.1249(2) 0.23641(14) 0.0592(14) Uani 1 1 d .
H41A H 0.0608 -0.1263 0.2542 0.071 Uiso 1 1 calc R
H41B H 0.0252 -0.1535 0.2183 0.071 Uiso 1 1 calc R
C413 C 0.0256(5) -0.0443(3) 0.23776(16) 0.158(5) Uani 1 1 d .
H41C H 0.0272 -0.0149 0.2207 0.189 Uiso 1 1 calc R
H41D H 0.0595 -0.0446 0.2567 0.189 Uiso 1 1 calc R
O421 O 0.34036(15) 0.07035(15) 0.15934(11) 0.0674(10) Uani 1 1 d DU
C422 C 0.3969(4) 0.0873(4) 0.1692(3) 0.157(5) Uani 1 1 d DU
H42A H 0.3987 0.1224 0.1687 0.188 Uiso 1 1 calc R
H42B H 0.4263 0.0743 0.1497 0.188 Uiso 1 1 calc R
C423 C 0.4049(11) 0.0672(7) 0.2155(4) 0.354(17) Uani 1 1 d DU
H42C H 0.3895 0.0346 0.2184 0.425 Uiso 1 1 calc R
H42D H 0.4457 0.0681 0.2248 0.425 Uiso 1 1 calc R
O424 O 0.3684(7) 0.1031(7) 0.2380(4) 0.399(14) Uani 1 1 d DU
C425 C 0.3102(6) 0.0868(5) 0.2332(3) 0.178(6) Uani 1 1 d DU
H42E H 0.3055 0.0526 0.2395 0.214 Uiso 1 1 calc R
H42F H 0.2818 0.1058 0.2494 0.214 Uiso 1 1 calc R
C426 C 0.3096(4) 0.0970(7) 0.1894(3) 0.337(15) Uani 1 1 d DU
H42G H 0.2686 0.0964 0.1805 0.404 Uiso 1 1 calc R
H42H H 0.3228 0.1302 0.1864 0.404 Uiso 1 1 calc R
O431 O -0.0107(2) 0.21793(17) 0.09475(13) 0.0906(13) Uani 1 1 d DU
C432 C 0.0022(4) 0.2189(2) 0.13901(18) 0.101(2) Uani 1 1 d DU
H43A H 0.0272 0.1916 0.1465 0.121 Uiso 1 1 calc R
H43B H -0.0340 0.2165 0.1556 0.121 Uiso 1 1 calc R
C433 C 0.0320(3) 0.2637(2) 0.1490(2) 0.101(2) Uani 1 1 d DU
H43C H 0.0428 0.2642 0.1792 0.121 Uiso 1 1 calc R
H43D H 0.0678 0.2662 0.1320 0.121 Uiso 1 1 calc R
O434 O -0.0062(3) 0.30374(16) 0.13960(15) 0.1083(17) Uani 1 1 d DU
C435 C -0.0193(4) 0.3052(3) 0.0954(2) 0.110(3) Uani 1 1 d DU
H43E H 0.0164 0.3093 0.0786 0.132 Uiso 1 1 calc R
H43F H -0.0460 0.3317 0.0890 0.132 Uiso 1 1 calc R
C436 C -0.0482(3) 0.2566(4) 0.0854(2) 0.124(4) Uani 1 1 d DU
H43G H -0.0841 0.2534 0.1021 0.149 Uiso 1 1 calc R
H43H H -0.0588 0.2555 0.0551 0.149 Uiso 1 1 calc R

loop_
_atom_site_aniso_label
_atom_site_aniso_U_11
_atom_site_aniso_U_22
_atom_site_aniso_U_33
_atom_site_aniso_U_23
_atom_site_aniso_U_13
_atom_site_aniso_U_12
Mn1 0.0219(3) 0.0445(3) 0.0200(3) -0.0020(2) 0.0047(2) -0.0030(2)
Mn2 0.0212(3) 0.0379(3) 0.0225(3) 0.0048(2) -0.0039(2) 0.0010(2)
Mn3 0.0230(3) 0.0378(3) 0.0245(3) -0.0029(2) -0.0046(2) 0.0009(3)
Fe1 0.0179(3) 0.0345(4) 0.0154(3) -0.0018(3) 0.000 0.000
O11 0.0281(13) 0.0448(16) 0.0241(13) -0.0046(12) 0.0074(11) -0.0055(12)
O12 0.0273(13) 0.0497(17) 0.0226(13) -0.0049(12) 0.0074(11) -0.0030(13)
O21 0.0242(12) 0.0465(16) 0.0186(12) 0.0023(11) -0.0038(10) -0.0002(12)
O22 0.0238(12) 0.0421(16) 0.0257(13) 0.0081(12) -0.0050(11) 0.0006(11)
O31 0.0312(13) 0.0350(15) 0.0247(13) -0.0017(11) -0.0091(11) 0.0023(12)
O32 0.0255(12) 0.0361(15) 0.0345(14) -0.0031(12) -0.0071(11) 0.0045(12)
N11 0.0260(15) 0.0419(19) 0.0158(14) 0.0012(13) 0.0044(12) -0.0030(14)
N12 0.0243(15) 0.049(2) 0.0196(14) -0.0034(14) 0.0034(13) -0.0027(15)
N21 0.0239(15) 0.0321(17) 0.0238(15) -0.0017(13) -0.0069(13) -0.0004(14)
N22 0.0218(15) 0.0413(19) 0.0227(15) 0.0035(14) -0.0039(12) 0.0001(14)
N31 0.0234(15) 0.0346(18) 0.0267(16) -0.0084(14) 0.0010(13) 0.0013(14)
N32 0.0231(15) 0.0416(19) 0.0274(16) -0.0084(15) -0.0015(13) 0.0043(15)
N41 0.0237(15) 0.0403(19) 0.0192(15) -0.0033(13) 0.0039(13) -0.0007(14)
N42 0.0232(15) 0.0366(18) 0.0207(15) -0.0027(13) -0.0034(13) -0.0018(14)
N43 0.0246(15) 0.042(2) 0.0243(16) -0.0017(14) -0.0015(13) 0.0029(15)
C1 0.0250(18) 0.048(2) 0.0167(17) -0.0066(16) 0.0043(14) 0.0020(18)
C2 0.0298(19) 0.050(2) 0.0124(16) -0.0012(16) 0.0020(14) -0.0045(18)
C3 0.035(2) 0.039(2) 0.0123(16) -0.0037(15) -0.0066(14) 0.0022(18)
C4 0.0325(19) 0.035(2) 0.0192(17) -0.0077(16) -0.0041(15) -0.0033(17)
C5 0.0306(19) 0.037(2) 0.0193(17) -0.0077(15) -0.0063(15) 0.0013(17)
C6 0.0266(18) 0.042(2) 0.0176(17) -0.0036(16) 0.0039(15) 0.0045(17)
C11 0.0196(17) 0.050(2) 0.0134(16) 0.0015(16) 0.0033(13) 0.0002(17)
C12 0.037(2) 0.040(2) 0.029(2) 0.0033(18) -0.0071(17) -0.0039(19)
C13 0.0342(19) 0.036(2) 0.0220(18) 0.0007(16) 0.0061(16) -0.0074(18)
C14 0.0234(18) 0.050(3) 0.0261(19) 0.0007(18) 0.0023(16) -0.0057(18)
C15 0.029(2) 0.045(2) 0.041(2) -0.010(2) 0.0108(18) -0.0057(18)
C16 0.030(2) 0.043(3) 0.042(2) -0.0042(19) 0.0117(18) -0.0003(19)
C17 0.0270(19) 0.050(3) 0.030(2) -0.0055(18) 0.0120(17) -0.0110(18)
C18 0.0236(18) 0.049(2) 0.0231(18) -0.0027(17) 0.0042(15) -0.0047(18)
C19 0.0293(19) 0.048(2) 0.0197(18) -0.0048(16) 0.0028(15) -0.0103(18)
C21 0.0254(18) 0.040(2) 0.0217(18) -0.0020(16) -0.0108(16) 0.0023(18)
C22 0.0281(19) 0.046(2) 0.038(2) -0.0066(19) 0.0008(17) -0.0048(19)
C23 0.0254(18) 0.037(2) 0.0244(18) 0.0025(17) -0.0055(16) -0.0043(16)
C24 0.040(2) 0.034(2) 0.029(2) 0.0015(17) -0.0053(17) 0.0090(18)
C25 0.036(2) 0.040(2) 0.027(2) 0.0067(17) -0.0047(16) 0.0030(18)
C26 0.0263(18) 0.043(2) 0.031(2) 0.0128(18) -0.0024(16) 0.0050(18)
C27 0.0227(18) 0.041(2) 0.040(2) 0.0147(18) -0.0033(18) -0.0029(17)
C28 0.0216(17) 0.038(2) 0.0291(19) 0.0100(17) -0.0032(15) 0.0019(17)
C29 0.0226(18) 0.040(2) 0.033(2) 0.0164(17) -0.0042(15) 0.0003(17)
C31 0.0286(18) 0.0273(19) 0.0278(19) -0.0074(16) -0.0009(16) -0.0036(16)
C32 0.0268(18) 0.060(3) 0.030(2) -0.002(2) 0.0061(17) 0.0067(19)
C33 0.0213(17) 0.044(2) 0.032(2) -0.0097(18) -0.0016(15) 0.0044(17)
C34 0.028(2) 0.055(3) 0.037(2) 0.003(2) -0.0012(17) -0.003(2)
C35 0.0238(19) 0.061(3) 0.044(2) -0.007(2) -0.0065(18) -0.006(2)
C36 0.0201(18) 0.049(3) 0.039(2) -0.0081(19) -0.0105(16) 0.0054(18)
C37 0.032(2) 0.048(3) 0.031(2) -0.0051(18) -0.0049(17) 0.0075(19)
C38 0.0211(17) 0.041(2) 0.0299(19) -0.0079(17) -0.0054(16) 0.0028(16)
C39 0.0267(19) 0.045(2) 0.028(2) -0.0025(18) -0.0021(16) 0.0063(19)
C41 0.0217(17) 0.038(2) 0.0183(17) -0.0050(15) -0.0032(15) 0.0018(17)
C42 0.0257(18) 0.033(2) 0.0183(18) 0.0033(15) 0.0062(15) 0.0033(16)
C43 0.0146(16) 0.040(2) 0.0162(17) 0.0015(15) -0.0018(13) -0.0038(16)
C102 0.0240(18) 0.058(3) 0.0199(18) -0.0130(18) 0.0015(15) -0.0108(19)
C103 0.034(2) 0.049(2) 0.0242(19) -0.0078(17) 0.0039(17) -0.008(2)
C104 0.031(2) 0.059(3) 0.031(2) -0.012(2) 0.0144(17) -0.014(2)
C105 0.028(2) 0.070(3) 0.032(2) -0.013(2) 0.0066(17) -0.006(2)
C106 0.0260(19) 0.059(3) 0.0263(19) -0.0138(19) 0.0046(16) -0.0076(19)
C107 0.0239(18) 0.058(3) 0.0173(18) -0.0094(18) 0.0014(15) -0.0083(19)
C110 0.0233(19) 0.067(3) 0.042(2) -0.005(2) 0.0056(18) 0.004(2)
C111 0.039(2) 0.056(3) 0.041(2) -0.003(2) 0.0180(19) 0.000(2)
C112 0.033(2) 0.069(3) 0.051(3) 0.003(3) -0.003(2) 0.006(2)
C113 0.030(2) 0.076(4) 0.072(3) -0.008(3) 0.021(2) 0.002(2)
C120 0.045(3) 0.063(3) 0.043(3) -0.018(2) 0.019(2) -0.017(2)
C121 0.048(3) 0.090(4) 0.059(3) -0.014(3) 0.021(2) -0.036(3)
C122 0.070(3) 0.067(4) 0.065(3) -0.025(3) 0.040(3) -0.024(3)
C123 0.058(3) 0.053(3) 0.043(3) -0.007(2) 0.021(2) -0.013(2)
C201 0.0275(18) 0.038(2) 0.0247(18) 0.0021(16) -0.0049(16) -0.0054(17)
C202 0.0239(18) 0.035(2) 0.040(2) 0.0155(18) -0.0082(16) 0.0007(17)
C203 0.0263(19) 0.044(2) 0.045(2) 0.022(2) -0.0132(18) -0.0073(18)
C204 0.0220(19) 0.048(3) 0.047(2) 0.015(2) -0.0130(17) 0.0033(19)
C205 0.035(2) 0.037(2) 0.029(2) 0.0096(17) -0.0109(16) 0.0031(18)
C206 0.0290(19) 0.032(2) 0.0234(18) 0.0032(16) -0.0032(15) 0.0022(17)
C210 0.034(2) 0.056(3) 0.0248(19) 0.0149(19) 0.0080(17) 0.006(2)
C211 0.040(2) 0.067(3) 0.029(2) 0.008(2) -0.0026(18) 0.009(2)
C212 0.036(2) 0.043(2) 0.038(2) 0.0092(19) 0.0082(18) -0.0105(19)
C213 0.041(2) 0.062(3) 0.039(2) 0.017(2) 0.0082(19) 0.011(2)
C220 0.0190(19) 0.073(4) 0.080(4) 0.036(3) -0.007(2) 0.002(2)
C221 0.040(3) 0.114(6) 0.121(6) 0.052(5) -0.024(3) 0.004(3)
C222 0.078(5) 0.50(3) 0.132(8) 0.103(12) 0.043(6) 0.163(11)
C223 0.065(5) 0.161(10) 0.57(3) 0.206(15) -0.153(11) -0.052(6)
C301 0.031(2) 0.035(2) 0.036(2) -0.0032(18) 0.0009(17) 0.0081(18)
C302 0.0263(18) 0.038(2) 0.036(2) -0.0039(18) -0.0017(17) 0.0065(18)
C303 0.026(2) 0.050(3) 0.045(2) 0.001(2) -0.0048(18) 0.0024(19)
C304 0.029(2) 0.044(3) 0.054(3) 0.007(2) -0.0051(19) 0.008(2)
C305 0.029(2) 0.043(2) 0.062(3) 0.003(2) -0.005(2) 0.003(2)
C306 0.027(2) 0.040(2) 0.052(3) -0.004(2) -0.0066(18) 0.0056(18)
C310 0.027(2) 0.038(2) 0.076(3) 0.005(2) -0.012(2) -0.0022(19)
C311 0.042(2) 0.042(3) 0.063(3) -0.009(2) -0.024(2) 0.006(2)
C312 0.028(2) 0.055(3) 0.076(3) 0.016(3) 0.000(2) 0.006(2)
C313 0.034(2) 0.057(3) 0.121(5) 0.011(3) -0.026(3) -0.002(2)
C320 0.034(2) 0.049(3) 0.076(3) 0.016(3) -0.006(2) 0.010(2)
C321 0.043(3) 0.077(4) 0.103(5) 0.052(4) 0.001(3) -0.002(3)
C322 0.045(3) 0.042(3) 0.103(4) 0.020(3) -0.020(3) 0.003(2)
C323 0.043(3) 0.063(3) 0.066(3) 0.015(3) -0.008(2) 0.017(2)
Cl51 0.0306(5) 0.0758(9) 0.0594(7) -0.0318(6) 0.0160(5) -0.0254(6)
O51 0.0355(16) 0.070(2) 0.0542(19) -0.0228(17) 0.0087(14) -0.0171(16)
O52 0.0461(19) 0.099(3) 0.059(2) -0.035(2) 0.0006(16) 0.0022(19)
O53 0.061(2) 0.078(3) 0.140(4) -0.016(3) 0.021(3) -0.033(2)
O54 0.0370(18) 0.177(5) 0.076(3) -0.073(3) 0.0142(18) -0.032(2)
O411 0.068(2) 0.090(3) 0.0215(15) -0.0064(16) 0.0107(14) -0.034(2)
C412 0.055(3) 0.094(4) 0.029(2) -0.009(2) 0.001(2) 0.019(3)
C413 0.357(16) 0.093(5) 0.023(3) -0.011(3) 0.018(5) -0.114(7)
O421 0.051(2) 0.093(3) 0.058(2) -0.013(2) -0.0134(17) -0.002(2)
C422 0.186(11) 0.142(8) 0.142(9) -0.064(7) 0.066(8) -0.089(8)
C423 0.68(5) 0.198(16) 0.186(17) 0.046(14) -0.07(2) 0.17(2)
O424 0.38(2) 0.64(3) 0.174(10) -0.177(15) 0.061(11) -0.33(2)
C425 0.263(17) 0.171(10) 0.099(7) -0.047(7) 0.069(9) -0.046(11)
C426 0.113(8) 0.74(4) 0.154(10) -0.275(19) 0.063(8) -0.145(15)
O431 0.104(3) 0.100(3) 0.068(3) -0.023(2) 0.012(3) -0.002(3)
C432 0.155(7) 0.089(5) 0.058(4) -0.017(3) 0.040(4) -0.021(5)
C433 0.129(6) 0.085(5) 0.088(5) -0.033(4) -0.006(4) 0.020(5)
O434 0.156(5) 0.076(3) 0.092(3) -0.036(3) -0.003(3) 0.048(3)
C435 0.137(7) 0.111(6) 0.081(5) -0.036(4) -0.003(5) 0.039(6)
C436 0.069(4) 0.242(12) 0.060(4) -0.036(6) 0.003(3) 0.040(6)

loop_
_atom_type_symbol
_atom_type_description
_atom_type_scat_dispersion_real
_atom_type_scat_dispersion_imag
_atom_type_scat_source
C C 0.0033 0.0016 'International Tables Vol C Tables 4.2.6.8 and 6.1.1.4'
H H 0.0000 0.0000 'International Tables Vol C Tables 4.2.6.8 and 6.1.1.4'
N N 0.0061 0.0033 'International Tables Vol C Tables 4.2.6.8 and 6.1.1.4'
O O 0.0106 0.0060 'International Tables Vol C Tables 4.2.6.8 and 6.1.1.4'
Cl Cl 0.1484 0.1585 'International Tables Vol C Tables 4.2.6.8 and 6.1.1.4'
Mn Mn 0.3368 0.7283 'International Tables Vol C Tables 4.2.6.8 and 6.1.1.4'
Fe Fe 0.3463 0.8444 'International Tables Vol C Tables 4.2.6.8 and 6.1.1.4'

loop_
_geom_angle_atom_site_label_1
_geom_angle_atom_site_label_2
_geom_angle_atom_site_label_3
_geom_angle
_geom_angle_site_symmetry_1
_geom_angle_site_symmetry_3
O11 Mn1 O12 91.48(11) . .
O11 Mn1 N12 161.75(12) . .
O12 Mn1 N12 89.47(12) . .
O11 Mn1 N11 91.40(12) . .
O12 Mn1 N11 159.13(11) . .
N12 Mn1 N11 81.49(13) . .
O11 Mn1 N41 93.10(12) . .
O12 Mn1 N41 108.47(11) . .
N12 Mn1 N41 103.87(12) . .
N11 Mn1 N41 92.00(11) . .
O11 Mn1 O411 85.93(11) . .
O12 Mn1 O411 86.26(10) . .
N12 Mn1 O411 75.95(11) . .
N11 Mn1 O411 73.35(11) . .
N41 Mn1 O411 165.27(11) . .
O21 Mn2 O22 94.80(11) . .
O21 Mn2 N22 164.66(13) . .
O22 Mn2 N22 89.64(12) . .
O21 Mn2 N21 90.44(12) . .
O22 Mn2 N21 164.89(11) . .
N22 Mn2 N21 81.84(13) . .
O21 Mn2 N42 92.45(11) . .
O22 Mn2 N42 102.90(12) . .
N22 Mn2 N42 100.87(12) . .
N21 Mn2 N42 91.00(12) . .
O21 Mn2 O421 80.12(11) . .
O22 Mn2 O421 83.66(12) . .
N22 Mn2 O421 85.81(12) . .
N21 Mn2 O421 83.29(12) . .
N42 Mn2 O421 170.55(11) . .
O31 Mn3 O32 91.25(11) . .
O31 Mn3 N32 162.50(12) . .
O32 Mn3 N32 90.67(12) . .
O31 Mn3 N31 90.09(12) . .
O32 Mn3 N31 162.17(12) . .
N32 Mn3 N31 82.89(13) . .
O31 Mn3 N43 94.15(11) . .
O32 Mn3 N43 104.87(12) . .
N32 Mn3 N43 102.16(12) . .
N31 Mn3 N43 92.76(12) . .
O31 Mn3 O431 88.27(12) . .
O32 Mn3 O431 88.29(13) . .
N32 Mn3 O431 74.40(13) . .
N31 Mn3 O431 73.97(13) . .
N43 Mn3 O431 166.53(14) . .
C43 Fe1 C43 177.3(2) . 2
C43 Fe1 C41 94.09(15) . .
C43 Fe1 C41 83.96(15) 2 .
C43 Fe1 C41 83.95(15) . 2
C43 Fe1 C41 94.09(15) 2 2
C41 Fe1 C41 89.7(2) . 2
C43 Fe1 C42 92.24(15) . .
C43 Fe1 C42 89.79(15) 2 .
C41 Fe1 C42 92.97(14) . .
C41 Fe1 C42 175.52(16) 2 .
C43 Fe1 C42 89.79(15) . 2
C43 Fe1 C42 92.24(15) 2 2
C41 Fe1 C42 175.52(16) . 2
C41 Fe1 C42 92.97(14) 2 2
C42 Fe1 C42 84.62(19) . 2
C1 O11 Mn1 120.8(2) . .
C107 O12 Mn1 129.4(3) . .
C3 O21 Mn2 121.4(2) . .
C201 O22 Mn2 129.8(2) . .
C5 O31 Mn3 118.8(2) . .
C301 O32 Mn3 130.7(2) . .
C11 N11 C13 121.5(3) . .
C11 N11 Mn1 120.6(3) . .
C13 N11 Mn1 113.7(2) . .
C19 N12 C18 122.0(3) . .
C19 N12 Mn1 126.6(3) . .
C18 N12 Mn1 110.8(2) . .
C21 N21 C23 121.7(3) . .
C21 N21 Mn2 122.8(3) . .
C23 N21 Mn2 113.0(2) . .
C29 N22 C28 123.5(3) . .
C29 N22 Mn2 125.8(3) . .
C28 N22 Mn2 110.5(2) . .
C31 N31 C33 121.9(3) . .
C31 N31 Mn3 122.6(2) . .
C33 N31 Mn3 112.8(2) . .
C39 N32 C38 123.7(3) . .
C39 N32 Mn3 125.9(3) . .
C38 N32 Mn3 110.3(2) . .
C41 N41 Mn1 142.0(3) . .
C42 N42 Mn2 143.7(3) . .
C43 N43 Mn3 144.1(3) . .
O11 C1 C6 120.1(3) . .
O11 C1 C2 119.0(4) . .
C6 C1 C2 120.9(3) . .
C3 C2 C1 118.7(4) . .
C3 C2 C11 117.8(3) . .
C1 C2 C11 121.5(3) . .
O21 C3 C2 119.1(3) . .
O21 C3 C4 119.4(3) . .
C2 C3 C4 121.4(3) . .
C3 C4 C5 119.0(3) . .
C3 C4 C21 121.4(3) . .
C5 C4 C21 117.5(3) . .
O31 C5 C6 119.3(3) . .
O31 C5 C4 120.1(3) . .
C6 C5 C4 120.6(3) . .
C5 C6 C1 119.3(3) . .
C5 C6 C31 120.9(3) . .
C1 C6 C31 118.5(3) . .
N11 C11 C2 119.8(3) . .
N11 C11 C12 121.0(4) . .
C2 C11 C12 119.2(3) . .
C11 C12 H12A 109.5 . .
C11 C12 H12B 109.5 . .
H12A C12 H12B 109.5 . .
C11 C12 H12C 109.5 . .
H12A C12 H12C 109.5 . .
H12B C12 H12C 109.5 . .
N11 C13 C14 114.3(3) . .
N11 C13 C18 106.8(3) . .
C14 C13 C18 106.6(3) . .
N11 C13 H13A 109.7 . .
C14 C13 H13A 109.7 . .
C18 C13 H13A 109.7 . .
C15 C14 C13 110.2(3) . .
C15 C14 H14A 109.6 . .
C13 C14 H14A 109.6 . .
C15 C14 H14B 109.6 . .
C13 C14 H14B 109.6 . .
H14A C14 H14B 108.1 . .
C14 C15 C16 112.8(4) . .
C14 C15 H15A 109.0 . .
C16 C15 H15A 109.0 . .
C14 C15 H15B 109.0 . .
C16 C15 H15B 109.0 . .
H15A C15 H15B 107.8 . .
C15 C16 C17 109.9(3) . .
C15 C16 H16A 109.7 . .
C17 C16 H16A 109.7 . .
C15 C16 H16B 109.7 . .
C17 C16 H16B 109.7 . .
H16A C16 H16B 108.2 . .
C18 C17 C16 109.3(3) . .
C18 C17 H17A 109.8 . .
C16 C17 H17A 109.8 . .
C18 C17 H17B 109.8 . .
C16 C17 H17B 109.8 . .
H17A C17 H17B 108.3 . .
N12 C18 C17 117.6(3) . .
N12 C18 C13 106.0(3) . .
C17 C18 C13 109.9(3) . .
N12 C18 H18A 107.7 . .
C17 C18 H18A 107.7 . .
C13 C18 H18A 107.7 . .
N12 C19 C102 124.3(4) . .
N12 C19 H19A 117.8 . .
C102 C19 H19A 117.8 . .
N21 C21 C4 119.3(3) . .
N21 C21 C22 121.2(3) . .
C4 C21 C22 119.5(3) . .
C21 C22 H22A 109.5 . .
C21 C22 H22B 109.5 . .
H22A C22 H22B 109.5 . .
C21 C22 H22C 109.5 . .
H22A C22 H22C 109.5 . .
H22B C22 H22C 109.5 . .
N21 C23 C28 107.0(3) . .
N21 C23 C24 112.5(3) . .
C28 C23 C24 105.1(3) . .
N21 C23 H23A 110.7 . .
C28 C23 H23A 110.7 . .
C24 C23 H23A 110.7 . .
C25 C24 C23 110.0(3) . .
C25 C24 H24A 109.7 . .
C23 C24 H24A 109.7 . .
C25 C24 H24B 109.7 . .
C23 C24 H24B 109.7 . .
H24A C24 H24B 108.2 . .
C24 C25 C26 111.9(3) . .
C24 C25 H25A 109.2 . .
C26 C25 H25A 109.2 . .
C24 C25 H25B 109.2 . .
C26 C25 H25B 109.2 . .
H25A C25 H25B 107.9 . .
C27 C26 C25 109.9(3) . .
C27 C26 H26A 109.7 . .
C25 C26 H26A 109.7 . .
C27 C26 H26B 109.7 . .
C25 C26 H26B 109.7 . .
H26A C26 H26B 108.2 . .
C26 C27 C28 108.7(3) . .
C26 C27 H27A 109.9 . .
C28 C27 H27A 109.9 . .
C26 C27 H27B 109.9 . .
C28 C27 H27B 109.9 . .
H27A C27 H27B 108.3 . .
N22 C28 C27 118.0(3) . .
N22 C28 C23 106.3(3) . .
C27 C28 C23 111.1(3) . .
N22 C28 H28A 107.0 . .
C27 C28 H28A 107.0 . .
C23 C28 H28A 107.0 . .
N22 C29 C202 125.9(3) . .
N22 C29 H29A 117.0 . .
C202 C29 H29A 117.0 . .
N31 C31 C6 118.2(3) . .
N31 C31 C32 121.6(3) . .
C6 C31 C32 120.1(3) . .
C31 C32 H32A 109.5 . .
C31 C32 H32B 109.5 . .
H32A C32 H32B 109.5 . .
C31 C32 H32C 109.5 . .
H32A C32 H32C 109.5 . .
H32B C32 H32C 109.5 . .
N31 C33 C34 113.8(3) . .
N31 C33 C38 106.2(3) . .
C34 C33 C38 107.4(3) . .
N31 C33 H33A 109.8 . .
C34 C33 H33A 109.8 . .
C38 C33 H33A 109.8 . .
C33 C34 C35 110.8(4) . .
C33 C34 H34A 109.5 . .
C35 C34 H34A 109.5 . .
C33 C34 H34B 109.5 . .
C35 C34 H34B 109.5 . .
H34A C34 H34B 108.1 . .
C34 C35 C36 111.8(3) . .
C34 C35 H35A 109.3 . .
C36 C35 H35A 109.3 . .
C34 C35 H35B 109.3 . .
C36 C35 H35B 109.3 . .
H35A C35 H35B 107.9 . .
C37 C36 C35 110.8(3) . .
C37 C36 H36A 109.5 . .
C35 C36 H36A 109.5 . .
C37 C36 H36B 109.5 . .
C35 C36 H36B 109.5 . .
H36A C36 H36B 108.1 . .
C36 C37 C38 108.7(3) . .
C36 C37 H37A 109.9 . .
C38 C37 H37A 109.9 . .
C36 C37 H37B 109.9 . .
C38 C37 H37B 109.9 . .
H37A C37 H37B 108.3 . .
N32 C38 C37 117.9(3) . .
N32 C38 C33 108.2(3) . .
C37 C38 C33 110.9(3) . .
N32 C38 H38A 106.4 . .
C37 C38 H38A 106.4 . .
C33 C38 H38A 106.4 . .
N32 C39 C302 126.1(3) . .
N32 C39 H39A 116.9 . .
C302 C39 H39A 116.9 . .
N41 C41 Fe1 172.8(3) . .
N42 C42 Fe1 173.4(3) . .
N43 C43 Fe1 174.6(3) . .
C107 C102 C103 121.5(3) . .
C107 C102 C19 122.7(4) . .
C103 C102 C19 115.9(4) . .
C104 C103 C102 121.5(4) . .
C104 C103 H10A 119.2 . .
C102 C103 H10A 119.2 . .
C103 C104 C105 115.8(4) . .
C103 C104 C120 122.4(4) . .
C105 C104 C120 121.7(4) . .
C106 C105 C104 125.7(4) . .
C106 C105 H10B 117.1 . .
C104 C105 H10B 117.1 . .
C105 C106 C107 117.5(4) . .
C105 C106 C110 122.8(4) . .
C107 C106 C110 119.7(4) . .
O12 C107 C102 122.2(3) . .
O12 C107 C106 119.9(4) . .
C102 C107 C106 117.9(4) . .
C111 C110 C106 112.6(4) . .
C111 C110 C112 110.7(4) . .
C106 C110 C112 108.7(4) . .
C111 C110 C113 107.9(4) . .
C106 C110 C113 110.9(4) . .
C112 C110 C113 105.8(4) . .
C110 C111 H11A 109.5 . .
C110 C111 H11B 109.5 . .
H11A C111 H11B 109.5 . .
C110 C111 H11C 109.5 . .
H11A C111 H11C 109.5 . .
H11B C111 H11C 109.5 . .
C110 C112 H11D 109.5 . .
C110 C112 H11E 109.5 . .
H11D C112 H11E 109.5 . .
C110 C112 H11F 109.5 . .
H11D C112 H11F 109.5 . .
H11E C112 H11F 109.5 . .
C110 C113 H11G 109.5 . .
C110 C113 H11H 109.5 . .
H11G C113 H11H 109.5 . .
C110 C113 H11I 109.5 . .
H11G C113 H11I 109.5 . .
H11H C113 H11I 109.5 . .
C122 C120 C123 109.9(5) . .
C122 C120 C104 111.8(4) . .
C123 C120 C104 107.6(4) . .
C122 C120 C121 108.5(4) . .
C123 C120 C121 109.0(4) . .
C104 C120 C121 110.0(4) . .
C120 C121 H12D 109.5 . .
C120 C121 H12E 109.5 . .
H12D C121 H12E 109.5 . .
C120 C121 H12F 109.5 . .
H12D C121 H12F 109.5 . .
H12E C121 H12F 109.5 . .
C120 C122 H12G 109.5 . .
C120 C122 H12H 109.5 . .
H12G C122 H12H 109.5 . .
C120 C122 H12I 109.5 . .
H12G C122 H12I 109.5 . .
H12H C122 H12I 109.5 . .
C120 C123 H12J 109.5 . .
C120 C123 H12K 109.5 . .
H12J C123 H12K 109.5 . .
C120 C123 H12L 109.5 . .
H12J C123 H12L 109.5 . .
H12K C123 H12L 109.5 . .
O22 C201 C206 120.8(3) . .
O22 C201 C202 122.1(3) . .
C206 C201 C202 117.1(3) . .
C203 C202 C29 117.3(3) . .
C203 C202 C201 120.9(3) . .
C29 C202 C201 121.8(3) . .
C204 C203 C202 121.9(4) . .
C204 C203 H20A 119.1 . .
C202 C203 H20A 119.1 . .
C203 C204 C205 116.4(3) . .
C203 C204 C220 121.1(4) . .
C205 C204 C220 122.4(4) . .
C206 C205 C204 124.9(4) . .
C206 C205 H20B 117.5 . .
C204 C205 H20B 117.5 . .
C205 C206 C201 118.5(3) . .
C205 C206 C210 121.1(3) . .
C201 C206 C210 120.5(3) . .
C212 C210 C206 108.9(3) . .
C212 C210 C211 112.1(3) . .
C206 C210 C211 109.0(4) . .
C212 C210 C213 107.3(4) . .
C206 C210 C213 112.3(3) . .
C211 C210 C213 107.3(3) . .
C210 C211 H21A 109.5 . .
C210 C211 H21B 109.5 . .
H21A C211 H21B 109.5 . .
C210 C211 H21C 109.5 . .
H21A C211 H21C 109.5 . .
H21B C211 H21C 109.5 . .
C210 C212 H21D 109.5 . .
C210 C212 H21E 109.5 . .
H21D C212 H21E 109.5 . .
C210 C212 H21F 109.5 . .
H21D C212 H21F 109.5 . .
H21E C212 H21F 109.5 . .
C210 C213 H21G 109.5 . .
C210 C213 H21H 109.5 . .
H21G C213 H21H 109.5 . .
C210 C213 H21I 109.5 . .
H21G C213 H21I 109.5 . .
H21H C213 H21I 109.5 . .
C223 C220 C221 116.6(7) . .
C223 C220 C204 108.6(5) . .
C221 C220 C204 113.6(4) . .
C223 C220 C222 105.8(10) . .
C221 C220 C222 104.5(7) . .
C204 C220 C222 106.9(5) . .
C220 C221 H22D 109.5 . .
C220 C221 H22E 109.5 . .
H22D C221 H22E 109.5 . .
C220 C221 H22F 109.5 . .
H22D C221 H22F 109.5 . .
H22E C221 H22F 109.5 . .
C220 C222 H22G 109.5 . .
C220 C222 H22H 109.5 . .
H22G C222 H22H 109.5 . .
C220 C222 H22I 109.5 . .
H22G C222 H22I 109.5 . .
H22H C222 H22I 109.5 . .
C220 C223 H22J 109.5 . .
C220 C223 H22K 109.5 . .
H22J C223 H22K 109.5 . .
C220 C223 H22L 109.5 . .
H22J C223 H22L 109.5 . .
H22K C223 H22L 109.5 . .
O32 C301 C302 122.7(4) . .
O32 C301 C306 119.0(3) . .
C302 C301 C306 118.2(4) . .
C301 C302 C303 121.2(4) . .
C301 C302 C39 122.2(4) . .
C303 C302 C39 116.5(3) . .
C304 C303 C302 121.4(4) . .
C304 C303 H30A 119.3 . .
C302 C303 H30A 119.3 . .
C303 C304 C305 116.3(4) . .
C303 C304 C320 123.7(4) . .
C305 C304 C320 120.0(4) . .
C306 C305 C304 125.2(4) . .
C306 C305 H30B 117.4 . .
C304 C305 H30B 117.4 . .
C305 C306 C301 117.7(4) . .
C305 C306 C310 121.3(4) . .
C301 C306 C310 121.0(4) . .
C313 C310 C306 113.2(4) . .
C313 C310 C312 107.1(4) . .
C306 C310 C312 107.6(4) . .
C313 C310 C311 106.9(4) . .
C306 C310 C311 110.5(4) . .
C312 C310 C311 111.5(4) . .
C310 C311 H31A 109.5 . .
C310 C311 H31B 109.5 . .
H31A C311 H31B 109.5 . .
C310 C311 H31C 109.5 . .
H31A C311 H31C 109.5 . .
H31B C311 H31C 109.5 . .
C310 C312 H31D 109.5 . .
C310 C312 H31E 109.5 . .
H31D C312 H31E 109.5 . .
C310 C312 H31F 109.5 . .
H31D C312 H31F 109.5 . .
H31E C312 H31F 109.5 . .
C310 C313 H31G 109.5 . .
C310 C313 H31H 109.5 . .
H31G C313 H31H 109.5 . .
C310 C313 H31I 109.5 . .
H31G C313 H31I 109.5 . .
H31H C313 H31I 109.5 . .
C304 C320 C323 111.8(4) . .
C304 C320 C321 109.3(4) . .
C323 C320 C321 107.3(4) . .
C304 C320 C322 108.8(4) . .
C323 C320 C322 108.8(4) . .
C321 C320 C322 110.9(5) . .
C320 C321 H32D 109.5 . .
C320 C321 H32E 109.5 . .
H32D C321 H32E 109.5 . .
C320 C321 H32F 109.5 . .
H32D C321 H32F 109.5 . .
H32E C321 H32F 109.5 . .
C320 C322 H32G 109.5 . .
C320 C322 H32H 109.5 . .
H32G C322 H32H 109.5 . .
C320 C322 H32I 109.5 . .
H32G C322 H32I 109.5 . .
H32H C322 H32I 109.5 . .
C320 C323 H32J 109.5 . .
C320 C323 H32K 109.5 . .
H32J C323 H32K 109.5 . .
C320 C323 H32L 109.5 . .
H32J C323 H32L 109.5 . .
H32K C323 H32L 109.5 . .
O52 Cl51 O54 109.6(3) . .
O52 Cl51 O53 109.4(3) . .
O54 Cl51 O53 110.1(3) . .
O52 Cl51 O51 109.5(2) . .
O54 Cl51 O51 109.69(19) . .
O53 Cl51 O51 108.5(3) . .
C412 O411 C413 107.3(4) . .
C412 O411 Mn1 143.0(3) . .
C413 O411 Mn1 108.3(4) . .
O411 C412 C412 111.5(3) . 3
O411 C412 H41A 109.3 . .
C412 C412 H41A 109.3 3 .
O411 C412 H41B 109.3 . .
C412 C412 H41B 109.3 3 .
H41A C412 H41B 108.0 . .
O411 C413 C413 111.4(7) . 3
O411 C413 H41C 109.4 . .
C413 C413 H41C 109.4 3 .
O411 C413 H41D 109.4 . .
C413 C413 H41D 109.4 3 .
H41C C413 H41D 108.0 . .
C426 O421 C422 97.8(6) . .
C426 O421 Mn2 119.5(4) . .
C422 O421 Mn2 142.1(4) . .
O421 C422 C423 100.9(11) . .
O421 C422 H42A 111.6 . .
C423 C422 H42A 111.6 . .
O421 C422 H42B 111.6 . .
C423 C422 H42B 111.6 . .
H42A C422 H42B 109.4 . .
O424 C423 C422 97.8(9) . .
O424 C423 H42C 112.2 . .
C422 C423 H42C 112.3 . .
O424 C423 H42D 112.2 . .
C422 C423 H42D 112.2 . .
H42C C423 H42D 109.8 . .
C425 O424 C423 105.2(14) . .
C426 C425 O424 92.7(9) . .
C426 C425 H42E 113.2 . .
O424 C425 H42E 113.1 . .
C426 C425 H42F 113.1 . .
O424 C425 H42F 113.2 . .
H42E C425 H42F 110.5 . .
O421 C426 C425 123.5(14) . .
O421 C426 H42G 106.5 . .
C425 C426 H42G 106.5 . .
O421 C426 H42H 106.5 . .
C425 C426 H42H 106.5 . .
H42G C426 H42H 106.5 . .
C436 O431 C432 108.5(5) . .
C436 O431 Mn3 135.9(4) . .
C432 O431 Mn3 111.8(4) . .
O431 C432 C433 108.8(6) . .
O431 C432 H43A 109.9 . .
C433 C432 H43A 109.9 . .
O431 C432 H43B 109.9 . .
C433 C432 H43B 109.9 . .
H43A C432 H43B 108.3 . .
O434 C433 C432 109.6(6) . .
O434 C433 H43C 109.8 . .
C432 C433 H43C 109.8 . .
O434 C433 H43D 109.8 . .
C432 C433 H43D 109.8 . .
H43C C433 H43D 108.2 . .
C435 O434 C433 110.3(5) . .
O434 C435 C436 105.4(6) . .
O434 C435 H43E 110.7 . .
C436 C435 H43E 110.7 . .
O434 C435 H43F 110.7 . .
C436 C435 H43F 110.7 . .
H43E C435 H43F 108.8 . .
O431 C436 C435 111.6(6) . .
O431 C436 H43G 109.3 . .
C435 C436 H43G 109.3 . .
O431 C436 H43H 109.3 . .
C435 C436 H43H 109.3 . .
H43G C436 H43H 108.0 . .

loop_
_geom_bond_atom_site_label_1
_geom_bond_atom_site_label_2
_geom_bond_distance
_geom_bond_site_symmetry_2
Mn1 O11 1.875(3) .
Mn1 O12 1.883(3) .
Mn1 N12 1.969(3) .
Mn1 N11 2.030(3) .
Mn1 N41 2.116(3) .
Mn1 O411 2.852(3) .
Mn2 O21 1.877(2) .
Mn2 O22 1.900(2) .
Mn2 N22 1.970(3) .
Mn2 N21 2.027(3) .
Mn2 N42 2.154(3) .
Mn2 O421 2.654(4) .
Mn3 O31 1.879(2) .
Mn3 O32 1.879(3) .
Mn3 N32 1.960(3) .
Mn3 N31 2.027(3) .
Mn3 N43 2.117(3) .
Mn3 O431 2.880(5) .
Fe1 C43 1.910(4) .
Fe1 C43 1.910(4) 2
Fe1 C41 1.909(4) .
Fe1 C41 1.909(4) 2
Fe1 C42 1.933(4) .
Fe1 C42 1.933(4) 2
O11 C1 1.334(4) .
O12 C107 1.320(5) .
O21 C3 1.324(5) .
O22 C201 1.321(4) .
O31 C5 1.326(5) .
O32 C301 1.306(5) .
N11 C11 1.306(5) .
N11 C13 1.475(5) .
N12 C19 1.288(5) .
N12 C18 1.471(5) .
N21 C21 1.288(5) .
N21 C23 1.485(5) .
N22 C29 1.297(5) .
N22 C28 1.466(5) .
N31 C31 1.306(5) .
N31 C33 1.488(5) .
N32 C39 1.281(5) .
N32 C38 1.459(5) .
N41 C41 1.173(4) .
N42 C42 1.146(4) .
N43 C43 1.153(5) .
C1 C6 1.411(6) .
C1 C2 1.419(5) .
C2 C3 1.406(5) .
C2 C11 1.454(6) .
C3 C4 1.408(6) .
C4 C5 1.418(5) .
C4 C21 1.482(5) .
C5 C6 1.409(5) .
C6 C31 1.481(5) .
C11 C12 1.501(5) .
C12 H12A 0.9800 .
C12 H12B 0.9800 .
C12 H12C 0.9800 .
C13 C14 1.520(5) .
C13 C18 1.544(5) .
C13 H13A 1.0000 .
C14 C15 1.509(6) .
C14 H14A 0.9900 .
C14 H14B 0.9900 .
C15 C16 1.519(6) .
C15 H15A 0.9900 .
C15 H15B 0.9900 .
C16 C17 1.540(5) .
C16 H16A 0.9900 .
C16 H16B 0.9900 .
C17 C18 1.512(6) .
C17 H17A 0.9900 .
C17 H17B 0.9900 .
C18 H18A 1.0000 .
C19 C102 1.445(5) .
C19 H19A 0.9500 .
C21 C22 1.484(6) .
C22 H22A 0.9800 .
C22 H22B 0.9800 .
C22 H22C 0.9800 .
C23 C28 1.532(6) .
C23 C24 1.550(5) .
C23 H23A 1.0000 .
C24 C25 1.529(6) .
C24 H24A 0.9900 .
C24 H24B 0.9900 .
C25 C26 1.543(6) .
C25 H25A 0.9900 .
C25 H25B 0.9900 .
C26 C27 1.519(5) .
C26 H26A 0.9900 .
C26 H26B 0.9900 .
C27 C28 1.527(5) .
C27 H27A 0.9900 .
C27 H27B 0.9900 .
C28 H28A 1.0000 .
C29 C202 1.431(5) .
C29 H29A 0.9500 .
C31 C32 1.500(5) .
C32 H32A 0.9800 .
C32 H32B 0.9800 .
C32 H32C 0.9800 .
C33 C34 1.530(6) .
C33 C38 1.540(6) .
C33 H33A 1.0000 .
C34 C35 1.533(5) .
C34 H34A 0.9900 .
C34 H34B 0.9900 .
C35 C36 1.535(6) .
C35 H35A 0.9900 .
C35 H35B 0.9900 .
C36 C37 1.526(6) .
C36 H36A 0.9900 .
C36 H36B 0.9900 .
C37 C38 1.530(5) .
C37 H37A 0.9900 .
C37 H37B 0.9900 .
C38 H38A 1.0000 .
C39 C302 1.429(6) .
C39 H39A 0.9500 .
C102 C107 1.399(6) .
C102 C103 1.408(6) .
C103 C104 1.379(6) .
C103 H10A 0.9500 .
C104 C105 1.410(7) .
C104 C120 1.537(6) .
C105 C106 1.364(6) .
C105 H10B 0.9500 .
C106 C107 1.448(5) .
C106 C110 1.534(7) .
C110 C111 1.506(6) .
C110 C112 1.544(6) .
C110 C113 1.559(5) .
C111 H11A 0.9800 .
C111 H11B 0.9800 .
C111 H11C 0.9800 .
C112 H11D 0.9800 .
C112 H11E 0.9800 .
C112 H11F 0.9800 .
C113 H11G 0.9800 .
C113 H11H 0.9800 .
C113 H11I 0.9800 .
C120 C122 1.502(7) .
C120 C123 1.528(7) .
C120 C121 1.544(7) .
C121 H12D 0.9800 .
C121 H12E 0.9800 .
C121 H12F 0.9800 .
C122 H12G 0.9800 .
C122 H12H 0.9800 .
C122 H12I 0.9800 .
C123 H12J 0.9800 .
C123 H12K 0.9800 .
C123 H12L 0.9800 .
C201 C206 1.429(5) .
C201 C202 1.432(5) .
C202 C203 1.399(5) .
C203 C204 1.382(5) .
C203 H20A 0.9500 .
C204 C205 1.392(6) .
C204 C220 1.535(5) .
C205 C206 1.386(5) .
C205 H20B 0.9500 .
C206 C210 1.538(5) .
C210 C212 1.528(6) .
C210 C211 1.545(6) .
C210 C213 1.547(6) .
C211 H21A 0.9800 .
C211 H21B 0.9800 .
C211 H21C 0.9800 .
C212 H21D 0.9800 .
C212 H21E 0.9800 .
C212 H21F 0.9800 .
C213 H21G 0.9800 .
C213 H21H 0.9800 .
C213 H21I 0.9800 .
C220 C223 1.422(11) .
C220 C221 1.459(8) .
C220 C222 1.546(13) .
C221 H22D 0.9800 .
C221 H22E 0.9800 .
C221 H22F 0.9800 .
C222 H22G 0.9800 .
C222 H22H 0.9800 .
C222 H22I 0.9800 .
C223 H22J 0.9800 .
C223 H22K 0.9800 .
C223 H22L 0.9800 .
C301 C302 1.405(5) .
C301 C306 1.444(6) .
C302 C303 1.419(6) .
C303 C304 1.380(6) .
C303 H30A 0.9500 .
C304 C305 1.418(6) .
C304 C320 1.514(6) .
C305 C306 1.373(6) .
C305 H30B 0.9500 .
C306 C310 1.529(6) .
C310 C313 1.525(7) .
C310 C312 1.533(7) .
C310 C311 1.537(7) .
C311 H31A 0.9800 .
C311 H31B 0.9800 .
C311 H31C 0.9800 .
C312 H31D 0.9800 .
C312 H31E 0.9800 .
C312 H31F 0.9800 .
C313 H31G 0.9800 .
C313 H31H 0.9800 .
C313 H31I 0.9800 .
C320 C323 1.542(7) .
C320 C321 1.544(7) .
C320 C322 1.546(8) .
C321 H32D 0.9800 .
C321 H32E 0.9800 .
C321 H32F 0.9800 .
C322 H32G 0.9800 .
C322 H32H 0.9800 .
C322 H32I 0.9800 .
C323 H32J 0.9800 .
C323 H32K 0.9800 .
C323 H32L 0.9800 .
Cl51 O52 1.407(4) .
Cl51 O54 1.422(4) .
Cl51 O53 1.427(5) .
Cl51 O51 1.442(3) .
O411 C412 1.411(6) .
O411 C413 1.411(7) .
C412 C412 1.470(10) 3
C412 H41A 0.9900 .
C412 H41B 0.9900 .
C413 C413 1.42(2) 3
C413 H41C 0.9900 .
C413 H41D 0.9900 .
O421 C426 1.405(10) .
O421 C422 1.429(9) .
C422 C423 1.582(8) .
C422 H42A 0.9900 .
C422 H42B 0.9900 .
C423 O424 1.500(13) .
C423 H42C 0.9900 .
C423 H42D 0.9900 .
O424 C425 1.432(11) .
C425 C426 1.419(13) .
C425 H42E 0.9900 .
C425 H42F 0.9900 .
C426 H42G 0.9900 .
C426 H42H 0.9900 .
O431 C436 1.423(8) .
O431 C432 1.435(7) .
C432 C433 1.472(9) .
C432 H43A 0.9900 .
C432 H43B 0.9900 .
C433 O434 1.464(7) .
C433 H43C 0.9900 .
C433 H43D 0.9900 .
O434 C435 1.435(8) .
C435 C436 1.556(10) .
C435 H43E 0.9900 .
C435 H43F 0.9900 .
C436 H43G 0.9900 .
C436 H43H 0.9900 .

loop_
_platon_squeeze_void_nr
_platon_squeeze_void_average_x
_platon_squeeze_void_average_y
_platon_squeeze_void_average_z
_platon_squeeze_void_volume
_platon_squeeze_void_count_electrons
_platon_squeeze_void_content
1 0.782 0.000 -0.002 2289 367 ' '
2 0.500 0.024 0.750 23 2 ' '
3 0.499 0.500 0.751 2289 366 ' '
4 0.000 0.476 0.250 23 2 ' '
5 1.000 0.524 0.750 23 2 ' '
6 0.500 0.976 0.250 23 2 ' '
